data_7021900
loop_
_publ_author_name
'Bender, Georg'
'Kehr, Gerald'
'Daniliuc, Constantin G.'
'Wibbeling, Birgit'
'Erker, Gerhard'

_publ_section_title
;
 Formation and structural characterization of a five-membered
 zirconacycloallenoid.
;
_journal_issue 41
_journal_name_full 'Dalton transactions (Cambridge, England : 2003)'
_journal_page_first 14673
_journal_page_last 14676
_journal_paper_doi 10.1039/c3dt51497h
_journal_volume 42
_journal_year 2013
_chemical_formula_sum 'C34 H36 Zr2'
_chemical_formula_weight 627.07
_chemical_name_systematic
; 
 ? 
;
_space_group_IT_number 2
_symmetry_cell_setting triclinic
_symmetry_space_group_name_Hall '-P 1'
_symmetry_space_group_name_H-M 'P -1'
_atom_sites_solution_hydrogens geom
_atom_sites_solution_primary direct
_atom_sites_solution_secondary difmap
_audit_creation_method SHELXL-97
_cell_angle_alpha 67.3370(10)
_cell_angle_beta 85.1820(10)
_cell_angle_gamma 83.6090(10)
_cell_formula_units_Z 2
_cell_length_a 8.2886(2)
_cell_length_b 13.2145(3)
_cell_length_c 15.2253(4)
_cell_measurement_reflns_used 3738
_cell_measurement_temperature 223(2)
_cell_measurement_theta_max 28.28
_cell_measurement_theta_min 4.08
_cell_volume 1527.76(7)
_computing_cell_refinement 'Collect (Nonius B.V., 1998)'
_computing_data_collection 'Collect (Nonius B.V., 1998)'
_computing_data_reduction 'Denzo-SMN (Otwinowski & Minor, 1997)'
_computing_molecular_graphics 'XP (BrukerAXS, 2000)'
_computing_publication_material 'SHELXL-97 (Sheldrick, 1997)'
_computing_structure_refinement 'SHELXL-97 (Sheldrick, 1997)'
_computing_structure_solution 'SHELXS-97 (Sheldrick, 1990)'
_diffrn_ambient_temperature 223(2)
_diffrn_measured_fraction_theta_full 0.975
_diffrn_measured_fraction_theta_max 0.975
_diffrn_measurement_device_type 'Nonius KappaCCD APEXII'
_diffrn_measurement_method '\w and \f scans'
_diffrn_radiation_monochromator 'Montel mirror'
_diffrn_radiation_source 'rotating anode Nonius FR591'
_diffrn_radiation_type MoK\a
_diffrn_radiation_wavelength 0.71073
_diffrn_reflns_av_R_equivalents 0.044
_diffrn_reflns_av_sigmaI/netI 0.0490
_diffrn_reflns_limit_h_max 10
_diffrn_reflns_limit_h_min -11
_diffrn_reflns_limit_k_max 16
_diffrn_reflns_limit_k_min -17
_diffrn_reflns_limit_l_max 20
_diffrn_reflns_limit_l_min -20
_diffrn_reflns_number 14047
_diffrn_reflns_theta_full 28.23
_diffrn_reflns_theta_max 28.23
_diffrn_reflns_theta_min 4.13
_exptl_absorpt_coefficient_mu 0.701
_exptl_absorpt_correction_T_max 0.9793
_exptl_absorpt_correction_T_min 0.9461
_exptl_absorpt_correction_type multi-scan
_exptl_absorpt_process_details 'Denzo (Otwinowski, Borek, Majewski & Minor, 2003)'
_exptl_crystal_colour yellow-orange
_exptl_crystal_density_diffrn 1.363
_exptl_crystal_density_method 'not measured'
_exptl_crystal_description prism
_exptl_crystal_F_000 640
_exptl_crystal_size_max 0.08
_exptl_crystal_size_mid 0.03
_exptl_crystal_size_min 0.03
_refine_diff_density_max 0.455
_refine_diff_density_min -0.475
_refine_diff_density_rms 0.101
_refine_ls_extinction_method none
_refine_ls_goodness_of_fit_ref 1.048
_refine_ls_hydrogen_treatment mixed
_refine_ls_matrix_type full
_refine_ls_number_parameters 336
_refine_ls_number_reflns 7350
_refine_ls_number_restraints 6
_refine_ls_restrained_S_all 1.052
_refine_ls_R_factor_all 0.0735
_refine_ls_R_factor_gt 0.0543
_refine_ls_shift/su_max 0.000
_refine_ls_shift/su_mean 0.000
_refine_ls_structure_factor_coef Fsqd
_refine_ls_weighting_details 'calc w=1/[\s^2^(Fo^2^)+(0.0106P)^2^+5.5161P] where P=(Fo^2^+2Fc^2^)/3'
_refine_ls_weighting_scheme calc
_refine_ls_wR_factor_gt 0.1078
_refine_ls_wR_factor_ref 0.1161
_reflns_number_gt 5792
_reflns_number_total 7350
_reflns_threshold_expression >2sigma(I)
_cod_data_source_file c3dt51497h.txt
_cod_data_source_block erk6964
_cod_original_cell_volume 1527.76(6)
_cod_original_sg_symbol_H-M P-1
_cod_database_code 7021900

loop_
_symmetry_equiv_pos_as_xyz
'x, y, z'
'-x, -y, -z'

loop_
_atom_site_label
_atom_site_type_symbol
_atom_site_fract_x
_atom_site_fract_y
_atom_site_fract_z
_atom_site_U_iso_or_equiv
_atom_site_adp_type
_atom_site_occupancy
_atom_site_symmetry_multiplicity
_atom_site_calc_flag
_atom_site_refinement_flags
Zr1 Zr 0.18295(4) 0.39271(3) 0.33636(3) 0.02871(10) Uani 1 1 d .
Zr2 Zr 0.33185(4) 0.15106(3) 0.30250(3) 0.02808(10) Uani 1 1 d .
C1 C 0.2447(5) 0.2933(4) 0.1586(3) 0.0374(9) Uani 1 1 d .
C2 C 0.2143(5) 0.3351(3) 0.2192(3) 0.0326(9) Uani 1 1 d .
C3 C 0.3226(5) 0.2495(3) 0.4839(3) 0.0337(9) Uani 1 1 d .
H3 H 0.427(5) 0.280(3) 0.461(3) 0.025(10) Uiso 1 1 d .
C4 C 0.2680(5) 0.1941(3) 0.4318(3) 0.0309(8) Uani 1 1 d .
H4 H 0.169(5) 0.163(3) 0.464(3) 0.031(11) Uiso 1 1 d .
C5 C 0.2310(7) 0.3209(5) 0.0525(4) 0.0573(14) Uani 1 1 d .
C6 C 0.3129(14) 0.2285(9) 0.0210(6) 0.141(4) Uani 1 1 d .
H6A H 0.2699 0.1592 0.0606 0.211 Uiso 1 1 calc R
H6B H 0.4293 0.2225 0.0277 0.211 Uiso 1 1 calc R
H6C H 0.2909 0.2460 -0.0451 0.211 Uiso 1 1 calc R
C7 C 0.3047(10) 0.4304(7) -0.0022(5) 0.098(3) Uani 1 1 d U
H7A H 0.2930 0.4515 -0.0699 0.147 Uiso 1 1 calc R
H7B H 0.4190 0.4224 0.0107 0.147 Uiso 1 1 calc R
H7C H 0.2486 0.4868 0.0181 0.147 Uiso 1 1 calc R
C8 C 0.0510(9) 0.3346(7) 0.0321(5) 0.094(3) Uani 1 1 d .
H8A H 0.0039 0.2651 0.0658 0.141 Uiso 1 1 calc R
H8B H 0.0392 0.3569 -0.0358 0.141 Uiso 1 1 calc R
H8C H -0.0046 0.3903 0.0533 0.141 Uiso 1 1 calc R
C10 C 0.4607(6) 0.4661(4) 0.3241(5) 0.0633(17) Uani 1 1 d .
H10 H 0.5502 0.4159 0.3498 0.076 Uiso 1 1 calc R
C11 C 0.4117(8) 0.5017(5) 0.2321(5) 0.0658(18) Uani 1 1 d .
H11 H 0.4614 0.4799 0.1836 0.079 Uiso 1 1 calc R
C12 C 0.2763(8) 0.5753(5) 0.2236(5) 0.0692(18) Uani 1 1 d .
H12 H 0.2164 0.6115 0.1687 0.083 Uiso 1 1 calc R
C13 C 0.2450(7) 0.5862(4) 0.3089(6) 0.0680(19) Uani 1 1 d .
H13 H 0.1616 0.6332 0.3222 0.082 Uiso 1 1 calc R
C14 C 0.3542(8) 0.5178(5) 0.3717(4) 0.0621(16) Uani 1 1 d .
H14 H 0.3568 0.5074 0.4362 0.075 Uiso 1 1 calc R
C15 C -0.1025(5) 0.3710(5) 0.3043(5) 0.0568(15) Uani 1 1 d .
H15 H -0.1164 0.3440 0.2569 0.068 Uiso 1 1 calc R
C16 C -0.0961(6) 0.4817(4) 0.2901(4) 0.0533(13) Uani 1 1 d .
H16 H -0.1029 0.5418 0.2315 0.064 Uiso 1 1 calc R
C17 C -0.0779(6) 0.4870(4) 0.3776(4) 0.0507(13) Uani 1 1 d .
H17 H -0.0726 0.5513 0.3894 0.061 Uiso 1 1 calc R
C18 C -0.0687(6) 0.3800(5) 0.4451(4) 0.0539(13) Uani 1 1 d .
H18 H -0.0540 0.3591 0.5105 0.065 Uiso 1 1 calc R
C19 C -0.0853(5) 0.3089(4) 0.3991(5) 0.0554(15) Uani 1 1 d .
H19 H -0.0846 0.2319 0.4280 0.066 Uiso 1 1 calc R
C20 C 0.1115(8) 0.0648(5) 0.2524(5) 0.071(2) Uani 1 1 d .
H20 H 0.0638 0.1054 0.1938 0.086 Uiso 1 1 calc R
C21 C 0.2505(7) -0.0109(5) 0.2688(5) 0.0633(17) Uani 1 1 d .
H21 H 0.3138 -0.0299 0.2224 0.076 Uiso 1 1 calc R
C22 C 0.2773(7) -0.0519(4) 0.3644(4) 0.0540(13) Uani 1 1 d .
H22 H 0.3618 -0.1046 0.3944 0.065 Uiso 1 1 calc R
C23 C 0.1632(6) -0.0048(4) 0.4086(4) 0.0503(12) Uani 1 1 d .
H23 H 0.1565 -0.0190 0.4742 0.060 Uiso 1 1 calc R
C24 C 0.0585(6) 0.0670(4) 0.3431(5) 0.0553(15) Uani 1 1 d .
H24 H -0.0319 0.1098 0.3558 0.066 Uiso 1 1 calc R
C25 C 0.6090(6) 0.1695(8) 0.3495(6) 0.079(2) Uani 1 1 d .
H25 H 0.6133 0.1951 0.3989 0.095 Uiso 1 1 calc R
C26 C 0.6028(7) 0.2321(5) 0.2566(8) 0.088(3) Uani 1 1 d .
H26 H 0.6013 0.3092 0.2300 0.106 Uiso 1 1 calc R
C27 C 0.5989(7) 0.1668(9) 0.2071(5) 0.085(3) Uani 1 1 d .
H27 H 0.5941 0.1900 0.1407 0.102 Uiso 1 1 calc R
C28 C 0.6033(6) 0.0611(6) 0.2716(7) 0.076(2) Uani 1 1 d .
H28 H 0.6030 -0.0021 0.2575 0.091 Uiso 1 1 calc R
C29 C 0.6082(6) 0.0630(6) 0.3602(5) 0.0668(18) Uani 1 1 d .
H29 H 0.6106 0.0017 0.4181 0.080 Uiso 1 1 calc R
C31 C 0.2746(5) 0.2395(3) 0.5823(3) 0.0307(8) Uani 1 1 d .
C32 C 0.1387(5) 0.1880(4) 0.6333(3) 0.0375(9) Uani 1 1 d .
H32 H 0.0690 0.1610 0.6034 0.045 Uiso 1 1 calc R
C33 C 0.1056(6) 0.1763(4) 0.7261(4) 0.0446(11) Uani 1 1 d .
H33 H 0.0132 0.1417 0.7591 0.054 Uiso 1 1 calc R
C34 C 0.2078(7) 0.2153(4) 0.7727(4) 0.0524(13) Uani 1 1 d .
H34 H 0.1846 0.2069 0.8365 0.063 Uiso 1 1 calc R
C35 C 0.3420(7) 0.2660(4) 0.7239(4) 0.0498(12) Uani 1 1 d .
H35 H 0.4118 0.2921 0.7545 0.060 Uiso 1 1 calc R
C36 C 0.3746(6) 0.2785(4) 0.6302(3) 0.0391(10) Uani 1 1 d .
H36 H 0.4663 0.3141 0.5974 0.047 Uiso 1 1 calc R

loop_
_atom_site_aniso_label
_atom_site_aniso_U_11
_atom_site_aniso_U_22
_atom_site_aniso_U_33
_atom_site_aniso_U_23
_atom_site_aniso_U_13
_atom_site_aniso_U_12
Zr1 0.02566(19) 0.02578(19) 0.0363(2) -0.01318(16) -0.00128(15) -0.00363(14)
Zr2 0.02477(19) 0.0290(2) 0.0337(2) -0.01515(16) -0.00201(15) -0.00296(14)
C1 0.039(2) 0.037(2) 0.036(2) -0.0128(18) -0.0060(18) -0.0032(18)
C2 0.0284(19) 0.030(2) 0.038(2) -0.0102(17) -0.0068(16) -0.0014(16)
C3 0.029(2) 0.033(2) 0.040(2) -0.0132(18) -0.0040(17) -0.0050(16)
C4 0.033(2) 0.0288(19) 0.032(2) -0.0126(16) -0.0009(16) -0.0021(16)
C5 0.068(4) 0.068(4) 0.038(3) -0.020(3) -0.013(3) -0.005(3)
C6 0.185(10) 0.192(11) 0.077(6) -0.099(7) -0.034(6) 0.053(8)
C7 0.112(5) 0.127(6) 0.046(3) -0.011(4) 0.002(4) -0.055(5)
C8 0.089(5) 0.123(6) 0.052(4) -0.001(4) -0.036(4) -0.032(5)
C10 0.032(2) 0.042(3) 0.103(5) -0.010(3) -0.002(3) -0.015(2)
C11 0.077(4) 0.062(4) 0.072(4) -0.039(3) 0.044(3) -0.046(3)
C12 0.068(4) 0.046(3) 0.073(4) 0.009(3) -0.015(3) -0.027(3)
C13 0.052(3) 0.035(3) 0.121(6) -0.036(3) 0.020(4) -0.014(2)
C14 0.077(4) 0.066(4) 0.058(3) -0.032(3) 0.010(3) -0.047(3)
C15 0.023(2) 0.080(4) 0.091(5) -0.058(4) 0.001(2) -0.007(2)
C16 0.030(2) 0.054(3) 0.066(4) -0.012(3) -0.008(2) 0.004(2)
C17 0.033(2) 0.050(3) 0.080(4) -0.037(3) -0.007(2) 0.000(2)
C18 0.029(2) 0.085(4) 0.044(3) -0.023(3) 0.005(2) 0.001(2)
C19 0.024(2) 0.041(3) 0.094(5) -0.019(3) 0.010(2) -0.0056(19)
C20 0.088(5) 0.053(3) 0.068(4) -0.001(3) -0.039(4) -0.039(3)
C21 0.069(4) 0.065(4) 0.084(4) -0.059(4) 0.023(3) -0.033(3)
C22 0.056(3) 0.032(2) 0.073(4) -0.016(2) -0.007(3) -0.011(2)
C23 0.050(3) 0.048(3) 0.061(3) -0.027(3) 0.012(2) -0.022(2)
C24 0.028(2) 0.049(3) 0.102(5) -0.043(3) 0.003(3) -0.011(2)
C25 0.028(3) 0.140(7) 0.114(6) -0.100(6) -0.005(3) 0.001(3)
C26 0.027(3) 0.045(3) 0.173(9) -0.019(4) -0.006(4) -0.008(2)
C27 0.033(3) 0.150(8) 0.051(4) -0.017(4) 0.005(3) -0.001(4)
C28 0.030(3) 0.084(5) 0.150(7) -0.088(5) -0.002(3) 0.006(3)
C29 0.029(3) 0.076(4) 0.067(4) 0.005(3) -0.009(2) -0.003(3)
C31 0.035(2) 0.0256(18) 0.033(2) -0.0133(16) -0.0049(17) 0.0007(16)
C32 0.040(2) 0.037(2) 0.040(2) -0.0189(19) -0.0040(19) -0.0067(18)
C33 0.049(3) 0.042(3) 0.043(3) -0.017(2) 0.006(2) -0.007(2)
C34 0.074(4) 0.053(3) 0.037(3) -0.024(2) -0.005(2) -0.003(3)
C35 0.062(3) 0.049(3) 0.050(3) -0.030(2) -0.012(2) -0.004(2)
C36 0.040(2) 0.034(2) 0.049(3) -0.020(2) -0.010(2) -0.0040(18)

loop_
_atom_type_symbol
_atom_type_description
_atom_type_scat_dispersion_real
_atom_type_scat_dispersion_imag
_atom_type_scat_source
C C 0.0033 0.0016 'International Tables Vol C Tables 4.2.6.8 and 6.1.1.4'
H H 0.0000 0.0000 'International Tables Vol C Tables 4.2.6.8 and 6.1.1.4'
Zr Zr -2.9673 0.5597 'International Tables Vol C Tables 4.2.6.8 and 6.1.1.4'

loop_
_geom_angle_atom_site_label_1
_geom_angle_atom_site_label_2
_geom_angle_atom_site_label_3
_geom_angle
C2 Zr1 C16 92.95(17)
C2 Zr1 C4 82.07(14)
C16 Zr1 C4 128.65(16)
C2 Zr1 C14 128.37(18)
C16 Zr1 C14 111.8(2)
C4 Zr1 C14 110.80(19)
C2 Zr1 C12 88.7(2)
C16 Zr1 C12 84.6(2)
C4 Zr1 C12 145.67(19)
C14 Zr1 C12 52.0(2)
C2 Zr1 C15 75.80(16)
C16 Zr1 C15 32.36(17)
C4 Zr1 C15 98.54(17)
C14 Zr1 C15 143.3(2)
C12 Zr1 C15 111.2(2)
C2 Zr1 C17 124.39(16)
C16 Zr1 C17 31.89(18)
C4 Zr1 C17 121.45(16)
C14 Zr1 C17 92.13(19)
C12 Zr1 C17 91.0(2)
C15 Zr1 C17 52.87(16)
C2 Zr1 C18 125.67(17)
C16 Zr1 C18 52.79(18)
C4 Zr1 C18 89.57(17)
C14 Zr1 C18 104.8(2)
C12 Zr1 C18 121.9(2)
C15 Zr1 C18 52.46(18)
C17 Zr1 C18 31.88(17)
C2 Zr1 C13 120.0(2)
C16 Zr1 C13 83.8(2)
C4 Zr1 C13 142.0(2)
C14 Zr1 C13 31.2(2)
C12 Zr1 C13 31.2(2)
C15 Zr1 C13 116.1(2)
C17 Zr1 C13 73.79(18)
C18 Zr1 C13 98.9(2)
C2 Zr1 C19 94.62(18)
C16 Zr1 C19 52.84(18)
C4 Zr1 C19 76.53(15)
C14 Zr1 C19 136.7(2)
C12 Zr1 C19 137.4(2)
C15 Zr1 C19 31.34(19)
C17 Zr1 C19 52.81(16)
C18 Zr1 C19 31.92(18)
C13 Zr1 C19 126.56(18)
C2 Zr1 C11 76.87(17)
C16 Zr1 C11 114.1(2)
C4 Zr1 C11 114.30(19)
C14 Zr1 C11 51.92(19)
C12 Zr1 C11 31.5(2)
C15 Zr1 C11 133.3(2)
C17 Zr1 C11 121.84(19)
C18 Zr1 C11 150.56(19)
C13 Zr1 C11 51.65(19)
C19 Zr1 C11 164.6(2)
C2 Zr1 C10 99.6(2)
C16 Zr1 C10 133.96(18)
C4 Zr1 C10 97.03(16)
C14 Zr1 C10 31.52(19)
C12 Zr1 C10 51.93(19)
C15 Zr1 C10 163.0(2)
C17 Zr1 C10 122.70(18)
C18 Zr1 C10 134.7(2)
C13 Zr1 C10 51.64(19)
C19 Zr1 C10 163.4(2)
C11 Zr1 C10 31.2(2)
C4 Zr2 C1 113.00(15)
C4 Zr2 C2 83.05(14)
C1 Zr2 C2 30.12(14)
C4 Zr2 C29 92.8(2)
C1 Zr2 C29 132.64(18)
C2 Zr2 C29 136.06(18)
C4 Zr2 C28 124.1(2)
C1 Zr2 C28 109.3(2)
C2 Zr2 C28 129.0(2)
C29 Zr2 C28 31.4(2)
C4 Zr2 C26 98.2(3)
C1 Zr2 C26 85.0(2)
C2 Zr2 C26 85.91(18)
C29 Zr2 C26 51.3(2)
C28 Zr2 C26 51.2(2)
C4 Zr2 C27 128.0(2)
C1 Zr2 C27 81.6(2)
C2 Zr2 C27 97.7(2)
C29 Zr2 C27 51.9(2)
C28 Zr2 C27 31.3(2)
C26 Zr2 C27 31.0(3)
C4 Zr2 C25 78.32(18)
C1 Zr2 C25 114.2(3)
C2 Zr2 C25 106.4(2)
C29 Zr2 C25 31.1(2)
C28 Zr2 C25 51.44(19)
C26 Zr2 C25 30.7(2)
C27 Zr2 C25 51.4(2)
C4 Zr2 C23 77.26(16)
C1 Zr2 C23 124.83(17)
C2 Zr2 C23 122.74(16)
C29 Zr2 C23 98.46(19)
C28 Zr2 C23 106.2(2)
C26 Zr2 C23 149.5(2)
C27 Zr2 C23 136.3(3)
C25 Zr2 C23 120.9(3)
C4 Zr2 C21 128.77(17)
C1 Zr2 C21 97.5(2)
C2 Zr2 C21 121.08(19)
C29 Zr2 C21 95.4(2)
C28 Zr2 C21 77.66(19)
C26 Zr2 C21 125.6(3)
C27 Zr2 C21 95.3(3)
C25 Zr2 C21 125.9(2)
C23 Zr2 C21 51.52(18)
C4 Zr2 C22 102.45(17)
C1 Zr2 C22 127.35(17)
C2 Zr2 C22 143.57(16)
C29 Zr2 C22 80.1(2)
C28 Zr2 C22 77.8(2)
C26 Zr2 C22 127.78(19)
C27 Zr2 C22 106.1(3)
C25 Zr2 C22 110.0(3)
C23 Zr2 C22 30.62(17)
C21 Zr2 C22 31.13(19)
C4 Zr2 C24 84.07(17)
C1 Zr2 C24 94.02(18)
C2 Zr2 C24 94.27(16)
C29 Zr2 C24 128.95(19)
C28 Zr2 C24 127.46(18)
C26 Zr2 C24 177.7(3)
C27 Zr2 C24 146.8(3)
C25 Zr2 C24 150.8(3)
C23 Zr2 C24 31.15(18)
C21 Zr2 C24 52.45(17)
C22 Zr2 C24 51.48(17)
C2 C1 C5 140.8(5)
C2 C1 Zr2 76.1(3)
C5 C1 Zr2 143.1(3)
C1 C2 Zr1 172.8(4)
C1 C2 Zr2 73.7(3)
Zr1 C2 Zr2 99.54(16)
C4 C3 C31 128.6(4)
C4 C3 Zr1 71.6(2)
C31 C3 Zr1 123.3(3)
C4 C3 H3 115(2)
C31 C3 H3 114(2)
Zr1 C3 H3 91(2)
C3 C4 Zr2 142.2(3)
C3 C4 Zr1 76.6(2)
Zr2 C4 Zr1 94.30(15)
C3 C4 H4 107(3)
Zr2 C4 H4 111(3)
Zr1 C4 H4 105(2)
C1 C5 C8 108.1(5)
C1 C5 C7 107.9(5)
C8 C5 C7 109.0(6)
C1 C5 C6 112.4(5)
C8 C5 C6 107.5(6)
C7 C5 C6 111.7(7)
C5 C6 H6A 109.5
C5 C6 H6B 109.5
H6A C6 H6B 109.5
C5 C6 H6C 109.5
H6A C6 H6C 109.5
H6B C6 H6C 109.5
C5 C7 H7A 109.5
C5 C7 H7B 109.5
H7A C7 H7B 109.5
C5 C7 H7C 109.5
H7A C7 H7C 109.5
H7B C7 H7C 109.5
C5 C8 H8A 109.5
C5 C8 H8B 109.5
H8A C8 H8B 109.5
C5 C8 H8C 109.5
H8A C8 H8C 109.5
H8B C8 H8C 109.5
C11 C10 C14 107.4(5)
C11 C10 Zr1 74.2(3)
C14 C10 Zr1 72.7(3)
C11 C10 H10 126.3
C14 C10 H10 126.3
Zr1 C10 H10 118.8
C10 C11 C12 107.7(5)
C10 C11 Zr1 74.6(3)
C12 C11 Zr1 73.0(3)
C10 C11 H11 126.1
C12 C11 H11 126.1
Zr1 C11 H11 118.2
C13 C12 C11 107.9(6)
C13 C12 Zr1 74.7(3)
C11 C12 Zr1 75.5(3)
C13 C12 H12 126.0
C11 C12 H12 126.0
Zr1 C12 H12 115.9
C14 C13 C12 108.8(5)
C14 C13 Zr1 74.1(3)
C12 C13 Zr1 74.1(3)
C14 C13 H13 125.6
C12 C13 H13 125.6
Zr1 C13 H13 118.1
C13 C14 C10 108.1(6)
C13 C14 Zr1 74.7(3)
C10 C14 Zr1 75.8(3)
C13 C14 H14 126.0
C10 C14 H14 126.0
Zr1 C14 H14 115.7
C19 C15 C16 108.3(5)
C19 C15 Zr1 75.0(3)
C16 C15 Zr1 72.9(3)
C19 C15 H15 125.9
C16 C15 H15 125.9
Zr1 C15 H15 118.1
C17 C16 C15 107.9(5)
C17 C16 Zr1 75.2(3)
C15 C16 Zr1 74.7(3)
C17 C16 H16 126.0
C15 C16 H16 126.0
Zr1 C16 H16 116.2
C16 C17 C18 107.7(5)
C16 C17 Zr1 73.0(3)
C18 C17 Zr1 74.1(3)
C16 C17 H17 126.2
C18 C17 H17 126.2
Zr1 C17 H17 118.7
C17 C18 C19 108.2(5)
C17 C18 Zr1 74.0(3)
C19 C18 Zr1 74.4(3)
C17 C18 H18 125.9
C19 C18 H18 125.9
Zr1 C18 H18 117.6
C15 C19 C18 108.0(5)
C15 C19 Zr1 73.7(3)
C18 C19 Zr1 73.7(3)
C15 C19 H19 126.0
C18 C19 H19 126.0
Zr1 C19 H19 118.6
C21 C20 C24 105.7(5)
C21 C20 Zr2 73.5(3)
C24 C20 Zr2 73.6(3)
C21 C20 H20 127.2
C24 C20 H20 127.2
Zr2 C20 H20 117.9
C22 C21 C20 108.0(5)
C22 C21 Zr2 74.6(3)
C20 C21 Zr2 74.5(3)
C22 C21 H21 126.0
C20 C21 H21 126.0
Zr2 C21 H21 117.0
C23 C22 C21 109.3(5)
C23 C22 Zr2 74.4(3)
C21 C22 Zr2 74.3(3)
C23 C22 H22 125.4
C21 C22 H22 125.4
Zr2 C22 H22 117.8
C22 C23 C24 109.5(5)
C22 C23 Zr2 75.0(3)
C24 C23 Zr2 74.8(3)
C22 C23 H23 125.2
C24 C23 H23 125.2
Zr2 C23 H23 116.9
C23 C24 C20 107.5(5)
C23 C24 Zr2 74.1(3)
C20 C24 Zr2 74.1(3)
C23 C24 H24 126.3
C20 C24 H24 126.3
Zr2 C24 H24 117.6
C26 C25 C29 108.2(6)
C26 C25 Zr2 74.5(4)
C29 C25 Zr2 74.0(3)
C26 C25 H25 125.9
C29 C25 H25 125.9
Zr2 C25 H25 117.6
C25 C26 C27 109.2(6)
C25 C26 Zr2 74.8(4)
C27 C26 Zr2 74.6(4)
C25 C26 H26 125.4
C27 C26 H26 125.4
Zr2 C26 H26 117.2
C26 C27 C28 107.1(7)
C26 C27 Zr2 74.4(4)
C28 C27 Zr2 74.1(3)
C26 C27 H27 126.5
C28 C27 H27 126.5
Zr2 C27 H27 117.1
C27 C28 C29 108.0(6)
C27 C28 Zr2 74.6(3)
C29 C28 Zr2 74.1(3)
C27 C28 H28 126.0
C29 C28 H28 126.0
Zr2 C28 H28 117.4
C25 C29 C28 107.5(6)
C25 C29 Zr2 74.9(3)
C28 C29 Zr2 74.5(3)
C25 C29 H29 126.3
C28 C29 H29 126.3
Zr2 C29 H29 116.5
C32 C31 C36 117.3(4)
C32 C31 C3 123.8(4)
C36 C31 C3 118.8(4)
C33 C32 C31 121.0(4)
C33 C32 H32 119.5
C31 C32 H32 119.5
C32 C33 C34 120.8(5)
C32 C33 H33 119.6
C34 C33 H33 119.6
C35 C34 C33 119.2(5)
C35 C34 H34 120.4
C33 C34 H34 120.4
C34 C35 C36 120.0(4)
C34 C35 H35 120.0
C36 C35 H35 120.0
C35 C36 C31 121.8(4)
C35 C36 H36 119.1
C31 C36 H36 119.1

loop_
_geom_bond_atom_site_label_1
_geom_bond_atom_site_label_2
_geom_bond_distance
Zr1 C2 2.181(4)
Zr1 C16 2.501(5)
Zr1 C4 2.514(4)
Zr1 C14 2.524(5)
Zr1 C12 2.524(5)
Zr1 C15 2.524(5)
Zr1 C17 2.529(5)
Zr1 C18 2.531(5)
Zr1 C13 2.531(5)
Zr1 C19 2.541(5)
Zr1 C11 2.555(5)
Zr1 C10 2.562(5)
Zr2 C4 2.258(4)
Zr2 C1 2.376(4)
Zr2 C2 2.403(4)
Zr2 C29 2.516(5)
Zr2 C28 2.521(5)
Zr2 C26 2.524(6)
Zr2 C27 2.526(6)
Zr2 C25 2.527(5)
Zr2 C23 2.550(5)
Zr2 C21 2.554(5)
Zr2 C22 2.557(5)
Zr2 C24 2.559(5)
C1 C2 1.242(6)
C1 C5 1.523(7)
C3 C4 1.396(6)
C3 C31 1.477(6)
C3 H3 0.98(4)
C4 H4 0.97(4)
C5 C8 1.527(8)
C5 C7 1.530(9)
C5 C6 1.547(9)
C6 H6A 0.9700
C6 H6B 0.9700
C6 H6C 0.9700
C7 H7A 0.9700
C7 H7B 0.9700
C7 H7C 0.9700
C8 H8A 0.9700
C8 H8B 0.9700
C8 H8C 0.9700
C10 C11 1.376(9)
C10 C14 1.382(8)
C10 H10 0.9400
C11 C12 1.380(9)
C11 H11 0.9400
C12 C13 1.361(9)
C12 H12 0.9400
C13 C14 1.359(9)
C13 H13 0.9400
C14 H14 0.9400
C15 C19 1.368(8)
C15 C16 1.400(7)
C15 H15 0.9400
C16 C17 1.382(8)
C16 H16 0.9400
C17 C18 1.390(8)
C17 H17 0.9400
C18 C19 1.395(8)
C18 H18 0.9400
C19 H19 0.9400
C20 C21 1.411(9)
C20 C24 1.424(9)
C20 H20 0.9400
C21 C22 1.372(8)
C21 H21 0.9400
C22 C23 1.349(7)
C22 H22 0.9400
C23 C24 1.372(8)
C23 H23 0.9400
C24 H24 0.9400
C25 C26 1.337(11)
C25 C29 1.354(10)
C25 H25 0.9400
C26 C27 1.350(11)
C26 H26 0.9400
C27 C28 1.361(10)
C27 H27 0.9400
C28 C29 1.364(9)
C28 H28 0.9400
C29 H29 0.9400
C31 C32 1.397(6)
C31 C36 1.403(6)
C32 C33 1.368(6)
C32 H32 0.9400
C33 C34 1.402(7)
C33 H33 0.9400
C34 C35 1.371(8)
C34 H34 0.9400
C35 C36 1.379(7)
C35 H35 0.9400
C36 H36 0.9400

loop_
_geom_torsion_atom_site_label_1
_geom_torsion_atom_site_label_2
_geom_torsion_atom_site_label_3
_geom_torsion_atom_site_label_4
_geom_torsion
C4 Zr2 C1 C2 6.3(3)
C29 Zr2 C1 C2 -111.3(4)
C28 Zr2 C1 C2 -136.3(3)
C26 Zr2 C1 C2 -90.5(4)
C27 Zr2 C1 C2 -121.5(4)
C25 Zr2 C1 C2 -80.8(3)
C23 Zr2 C1 C2 96.5(3)
C21 Zr2 C1 C2 144.2(3)
C22 Zr2 C1 C2 134.5(3)
C24 Zr2 C1 C2 91.6(3)
C4 Zr2 C1 C5 -173.5(5)
C2 Zr2 C1 C5 -179.8(7)
C29 Zr2 C1 C5 68.9(6)
C28 Zr2 C1 C5 43.9(6)
C26 Zr2 C1 C5 89.7(6)
C27 Zr2 C1 C5 58.7(6)
C25 Zr2 C1 C5 99.4(6)
C23 Zr2 C1 C5 -83.3(6)
C21 Zr2 C1 C5 -35.6(6)
C22 Zr2 C1 C5 -45.2(6)
C24 Zr2 C1 C5 -88.2(6)
C5 C1 C2 Zr1 -160(3)
Zr2 C1 C2 Zr1 21(3)
C5 C1 C2 Zr2 179.8(7)
C16 Zr1 C2 C1 -156(3)
C4 Zr1 C2 C1 -28(3)
C14 Zr1 C2 C1 83(3)
C12 Zr1 C2 C1 119(3)
C15 Zr1 C2 C1 -128(3)
C17 Zr1 C2 C1 -150(3)
C18 Zr1 C2 C1 -111(3)
C13 Zr1 C2 C1 119(3)
C19 Zr1 C2 C1 -103(3)
C11 Zr1 C2 C1 90(3)
C10 Zr1 C2 C1 68(3)
C16 Zr1 C2 Zr2 -136.18(17)
C4 Zr1 C2 Zr2 -7.56(14)
C14 Zr1 C2 Zr2 102.8(2)
C12 Zr1 C2 Zr2 139.27(19)
C15 Zr1 C2 Zr2 -108.5(2)
C17 Zr1 C2 Zr2 -130.44(18)
C18 Zr1 C2 Zr2 -91.3(2)
C13 Zr1 C2 Zr2 139.33(19)
C19 Zr1 C2 Zr2 -83.24(17)
C11 Zr1 C2 Zr2 109.8(2)
C10 Zr1 C2 Zr2 88.28(18)
C4 Zr2 C2 C1 -174.1(3)
C29 Zr2 C2 C1 99.0(4)
C28 Zr2 C2 C1 57.0(4)
C26 Zr2 C2 C1 87.1(4)
C27 Zr2 C2 C1 58.3(3)
C25 Zr2 C2 C1 110.2(3)
C23 Zr2 C2 C1 -104.2(3)
C21 Zr2 C2 C1 -42.6(3)
C22 Zr2 C2 C1 -72.6(4)
C24 Zr2 C2 C1 -90.7(3)
C4 Zr2 C2 Zr1 8.40(15)
C1 Zr2 C2 Zr1 -177.5(4)
C29 Zr2 C2 Zr1 -78.4(3)
C28 Zr2 C2 Zr1 -120.5(2)
C26 Zr2 C2 Zr1 -90.4(3)
C27 Zr2 C2 Zr1 -119.2(2)
C25 Zr2 C2 Zr1 -67.2(2)
C23 Zr2 C2 Zr1 78.4(2)
C21 Zr2 C2 Zr1 139.92(17)
C22 Zr2 C2 Zr1 110.0(3)
C24 Zr2 C2 Zr1 91.88(19)
C2 Zr1 C3 C4 -30.9(3)
C16 Zr1 C3 C4 88.2(3)
C14 Zr1 C3 C4 -158.6(3)
C12 Zr1 C3 C4 -135.8(3)
C15 Zr1 C3 C4 53.6(3)
C17 Zr1 C3 C4 112.8(3)
C18 Zr1 C3 C4 95.7(3)
C13 Zr1 C3 C4 -166.3(3)
C19 Zr1 C3 C4 64.0(3)
C11 Zr1 C3 C4 -112.1(3)
C10 Zr1 C3 C4 -126.8(3)
C2 Zr1 C3 C31 -155.5(3)
C16 Zr1 C3 C31 -36.3(4)
C4 Zr1 C3 C31 -124.6(4)
C14 Zr1 C3 C31 76.8(3)
C12 Zr1 C3 C31 99.6(4)
C15 Zr1 C3 C31 -71.0(4)
C17 Zr1 C3 C31 -11.8(4)
C18 Zr1 C3 C31 -28.9(3)
C13 Zr1 C3 C31 69.1(4)
C19 Zr1 C3 C31 -60.6(3)
C11 Zr1 C3 C31 123.3(3)
C10 Zr1 C3 C31 108.7(4)
C31 C3 C4 Zr2 -162.2(4)
Zr1 C3 C4 Zr2 79.5(4)
C31 C3 C4 Zr1 118.3(4)
C1 Zr2 C4 C3 -83.9(5)
C2 Zr2 C4 C3 -80.7(5)
C29 Zr2 C4 C3 55.3(5)
C28 Zr2 C4 C3 52.3(6)
C26 Zr2 C4 C3 4.1(5)
C27 Zr2 C4 C3 13.6(6)
C25 Zr2 C4 C3 27.6(5)
C23 Zr2 C4 C3 153.4(5)
C21 Zr2 C4 C3 154.6(5)
C22 Zr2 C4 C3 135.8(5)
C24 Zr2 C4 C3 -175.8(5)
C1 Zr2 C4 Zr1 -10.39(19)
C2 Zr2 C4 Zr1 -7.20(13)
C29 Zr2 C4 Zr1 128.88(18)
C28 Zr2 C4 Zr1 125.8(2)
C26 Zr2 C4 Zr1 77.63(19)
C27 Zr2 C4 Zr1 87.1(3)
C25 Zr2 C4 Zr1 101.2(3)
C23 Zr2 C4 Zr1 -133.08(18)
C21 Zr2 C4 Zr1 -131.9(2)
C22 Zr2 C4 Zr1 -150.63(15)
C24 Zr2 C4 Zr1 -102.25(17)
C2 Zr1 C4 C3 150.8(3)
C16 Zr1 C4 C3 -121.8(3)
C14 Zr1 C4 C3 22.7(3)
C12 Zr1 C4 C3 74.9(4)
C15 Zr1 C4 C3 -135.0(3)
C17 Zr1 C4 C3 -83.5(3)
C18 Zr1 C4 C3 -83.1(3)
C13 Zr1 C4 C3 21.0(4)
C19 Zr1 C4 C3 -112.5(3)
C11 Zr1 C4 C3 79.1(3)
C10 Zr1 C4 C3 52.0(3)
C2 Zr1 C4 Zr2 7.95(15)
C16 Zr1 C4 Zr2 95.4(2)
C14 Zr1 C4 Zr2 -120.18(18)
C12 Zr1 C4 Zr2 -67.9(4)
C15 Zr1 C4 Zr2 82.21(18)
C17 Zr1 C4 Zr2 133.63(16)
C18 Zr1 C4 Zr2 134.10(17)
C13 Zr1 C4 Zr2 -121.9(3)
C19 Zr1 C4 Zr2 104.7(2)
C11 Zr1 C4 Zr2 -63.7(2)
C10 Zr1 C4 Zr2 -90.9(2)
C2 C1 C5 C8 -67.4(9)
Zr2 C1 C5 C8 112.3(6)
C2 C1 C5 C7 50.4(9)
Zr2 C1 C5 C7 -129.9(6)
C2 C1 C5 C6 174.0(8)
Zr2 C1 C5 C6 -6.3(9)
C2 Zr1 C10 C11 43.5(4)
C16 Zr1 C10 C11 -60.2(5)
C4 Zr1 C10 C11 126.6(4)
C14 Zr1 C10 C11 -114.5(5)
C12 Zr1 C10 C11 -37.2(4)
C15 Zr1 C10 C11 -29.3(9)
C17 Zr1 C10 C11 -98.6(4)
C18 Zr1 C10 C11 -137.0(4)
C13 Zr1 C10 C11 -77.3(4)
C19 Zr1 C10 C11 -167.5(5)
C2 Zr1 C10 C14 158.0(4)
C16 Zr1 C10 C14 54.3(5)
C4 Zr1 C10 C14 -118.9(4)
C12 Zr1 C10 C14 77.3(4)
C15 Zr1 C10 C14 85.1(8)
C17 Zr1 C10 C14 15.8(5)
C18 Zr1 C10 C14 -22.5(5)
C13 Zr1 C10 C14 37.2(4)
C19 Zr1 C10 C14 -53.0(8)
C11 Zr1 C10 C14 114.5(5)
C14 C10 C11 C12 0.4(6)
Zr1 C10 C11 C12 66.0(4)
C14 C10 C11 Zr1 -65.6(3)
C2 Zr1 C11 C10 -135.8(4)
C16 Zr1 C11 C10 136.8(4)
C4 Zr1 C11 C10 -60.9(4)
C14 Zr1 C11 C10 37.2(3)
C12 Zr1 C11 C10 114.5(5)
C15 Zr1 C11 C10 168.6(3)
C17 Zr1 C11 C10 101.7(4)
C18 Zr1 C11 C10 80.6(6)
C13 Zr1 C11 C10 77.2(4)
C19 Zr1 C11 C10 166.5(6)
C2 Zr1 C11 C12 109.7(4)
C16 Zr1 C11 C12 22.3(5)
C4 Zr1 C11 C12 -175.4(4)
C14 Zr1 C11 C12 -77.3(4)
C15 Zr1 C11 C12 54.1(5)
C17 Zr1 C11 C12 -12.8(5)
C18 Zr1 C11 C12 -33.9(7)
C13 Zr1 C11 C12 -37.3(4)
C19 Zr1 C11 C12 52.0(8)
C10 Zr1 C11 C12 -114.5(5)
C10 C11 C12 C13 1.2(6)
Zr1 C11 C12 C13 68.3(4)
C10 C11 C12 Zr1 -67.1(4)
C2 Zr1 C12 C13 179.9(4)
C16 Zr1 C12 C13 86.8(4)
C4 Zr1 C12 C13 -106.2(5)
C14 Zr1 C12 C13 -36.4(4)
C15 Zr1 C12 C13 105.7(4)
C17 Zr1 C12 C13 55.5(4)
C18 Zr1 C12 C13 47.6(5)
C19 Zr1 C12 C13 84.4(5)
C11 Zr1 C12 C13 -113.6(6)
C10 Zr1 C12 C13 -76.8(4)
C2 Zr1 C12 C11 -66.5(4)
C16 Zr1 C12 C11 -159.6(4)
C4 Zr1 C12 C11 7.4(6)
C14 Zr1 C12 C11 77.2(4)
C15 Zr1 C12 C11 -140.7(4)
C17 Zr1 C12 C11 169.1(4)
C18 Zr1 C12 C11 161.2(4)
C13 Zr1 C12 C11 113.6(6)
C19 Zr1 C12 C11 -162.0(4)
C10 Zr1 C12 C11 36.8(4)
C11 C12 C13 C14 -2.3(6)
Zr1 C12 C13 C14 66.5(4)
C11 C12 C13 Zr1 -68.8(4)
C2 Zr1 C13 C14 -115.5(4)
C16 Zr1 C13 C14 154.7(4)
C4 Zr1 C13 C14 3.0(6)
C12 Zr1 C13 C14 -115.4(5)
C15 Zr1 C13 C14 156.4(4)
C17 Zr1 C13 C14 123.7(4)
C18 Zr1 C13 C14 103.9(4)
C19 Zr1 C13 C14 121.6(4)
C11 Zr1 C13 C14 -77.8(4)
C10 Zr1 C13 C14 -37.6(4)
C2 Zr1 C13 C12 -0.1(5)
C16 Zr1 C13 C12 -89.9(4)
C4 Zr1 C13 C12 118.5(5)
C14 Zr1 C13 C12 115.4(5)
C15 Zr1 C13 C12 -88.2(4)
C17 Zr1 C13 C12 -120.9(4)
C18 Zr1 C13 C12 -140.6(4)
C19 Zr1 C13 C12 -123.0(4)
C11 Zr1 C13 C12 37.7(4)
C10 Zr1 C13 C12 77.8(4)
C12 C13 C14 C10 2.5(6)
Zr1 C13 C14 C10 69.0(4)
C12 C13 C14 Zr1 -66.5(4)
C11 C10 C14 C13 -1.8(6)
Zr1 C10 C14 C13 -68.3(4)
C11 C10 C14 Zr1 66.6(4)
C2 Zr1 C14 C13 85.5(5)
C16 Zr1 C14 C13 -27.3(4)
C4 Zr1 C14 C13 -178.0(4)
C12 Zr1 C14 C13 36.5(4)
C15 Zr1 C14 C13 -37.1(6)
C17 Zr1 C14 C13 -53.1(4)
C18 Zr1 C14 C13 -82.7(4)
C19 Zr1 C14 C13 -85.7(4)
C11 Zr1 C14 C13 76.8(4)
C10 Zr1 C14 C13 113.7(6)
C2 Zr1 C14 C10 -28.1(5)
C16 Zr1 C14 C10 -141.0(4)
C4 Zr1 C14 C10 68.3(4)
C12 Zr1 C14 C10 -77.2(4)
C15 Zr1 C14 C10 -150.7(4)
C17 Zr1 C14 C10 -166.7(4)
C18 Zr1 C14 C10 163.6(4)
C13 Zr1 C14 C10 -113.7(6)
C19 Zr1 C14 C10 160.6(4)
C11 Zr1 C14 C10 -36.8(4)
C2 Zr1 C15 C19 125.1(3)
C16 Zr1 C15 C19 -115.0(5)
C4 Zr1 C15 C19 45.6(3)
C14 Zr1 C15 C19 -97.8(4)
C12 Zr1 C15 C19 -151.9(4)
C17 Zr1 C15 C19 -77.6(4)
C18 Zr1 C15 C19 -37.2(3)
C13 Zr1 C15 C19 -118.1(4)
C11 Zr1 C15 C19 -178.9(3)
C10 Zr1 C15 C19 -158.5(6)
C2 Zr1 C15 C16 -119.9(4)
C4 Zr1 C15 C16 160.6(3)
C14 Zr1 C15 C16 17.2(6)
C12 Zr1 C15 C16 -36.9(4)
C17 Zr1 C15 C16 37.3(3)
C18 Zr1 C15 C16 77.7(4)
C13 Zr1 C15 C16 -3.2(4)
C19 Zr1 C15 C16 115.0(5)
C11 Zr1 C15 C16 -64.0(4)
C10 Zr1 C15 C16 -43.6(8)
C19 C15 C16 C17 -1.2(5)
Zr1 C15 C16 C17 -68.5(3)
C19 C15 C16 Zr1 67.3(3)
C2 Zr1 C16 C17 171.0(3)
C4 Zr1 C16 C17 88.8(4)
C14 Zr1 C16 C17 -55.3(4)
C12 Zr1 C16 C17 -100.5(4)
C15 Zr1 C16 C17 113.7(5)
C18 Zr1 C16 C17 37.1(3)
C13 Zr1 C16 C17 -69.2(4)
C19 Zr1 C16 C17 77.4(4)
C11 Zr1 C16 C17 -112.1(3)
C10 Zr1 C16 C17 -82.6(4)
C2 Zr1 C16 C15 57.3(4)
C4 Zr1 C16 C15 -24.9(4)
C14 Zr1 C16 C15 -169.1(3)
C12 Zr1 C16 C15 145.7(4)
C17 Zr1 C16 C15 -113.7(5)
C18 Zr1 C16 C15 -76.7(4)
C13 Zr1 C16 C15 177.1(4)
C19 Zr1 C16 C15 -36.3(3)
C11 Zr1 C16 C15 134.2(4)
C10 Zr1 C16 C15 163.7(4)
C15 C16 C17 C18 1.6(5)
Zr1 C16 C17 C18 -66.6(3)
C15 C16 C17 Zr1 68.2(3)
C2 Zr1 C17 C16 -10.9(4)
C4 Zr1 C17 C16 -113.8(3)
C14 Zr1 C17 C16 130.2(3)
C12 Zr1 C17 C16 78.2(4)
C15 Zr1 C17 C16 -37.9(3)
C18 Zr1 C17 C16 -114.6(5)
C13 Zr1 C17 C16 104.6(4)
C19 Zr1 C17 C16 -77.5(4)
C11 Zr1 C17 C16 84.9(4)
C10 Zr1 C17 C16 122.0(3)
C2 Zr1 C17 C18 103.7(3)
C16 Zr1 C17 C18 114.6(5)
C4 Zr1 C17 C18 0.9(4)
C14 Zr1 C17 C18 -115.2(3)
C12 Zr1 C17 C18 -167.1(3)
C15 Zr1 C17 C18 76.7(4)
C13 Zr1 C17 C18 -140.7(4)
C19 Zr1 C17 C18 37.1(3)
C11 Zr1 C17 C18 -160.5(3)
C10 Zr1 C17 C18 -123.4(3)
C16 C17 C18 C19 -1.4(5)
Zr1 C17 C18 C19 -67.2(3)
C16 C17 C18 Zr1 65.8(3)
C2 Zr1 C18 C17 -99.3(3)
C16 Zr1 C18 C17 -37.1(3)
C4 Zr1 C18 C17 -179.2(3)
C14 Zr1 C18 C17 69.3(4)
C12 Zr1 C18 C17 15.2(4)
C15 Zr1 C18 C17 -78.1(3)
C13 Zr1 C18 C17 38.0(4)
C19 Zr1 C18 C17 -114.6(5)
C11 Zr1 C18 C17 35.3(6)
C10 Zr1 C18 C17 81.3(4)
C2 Zr1 C18 C19 15.3(4)
C16 Zr1 C18 C19 77.6(4)
C4 Zr1 C18 C19 -64.6(3)
C14 Zr1 C18 C19 -176.1(4)
C12 Zr1 C18 C19 129.8(4)
C15 Zr1 C18 C19 36.5(3)
C17 Zr1 C18 C19 114.6(5)
C13 Zr1 C18 C19 152.6(4)
C11 Zr1 C18 C19 149.9(5)
C10 Zr1 C18 C19 -164.1(3)
C16 C15 C19 C18 0.3(5)
Zr1 C15 C19 C18 66.2(3)
C16 C15 C19 Zr1 -65.9(3)
C17 C18 C19 C15 0.6(5)
Zr1 C18 C19 C15 -66.2(3)
C17 C18 C19 Zr1 66.9(3)
C2 Zr1 C19 C15 -52.7(3)
C16 Zr1 C19 C15 37.5(3)
C4 Zr1 C19 C15 -133.4(3)
C14 Zr1 C19 C15 120.5(4)
C12 Zr1 C19 C15 40.5(5)
C17 Zr1 C19 C15 77.8(3)
C18 Zr1 C19 C15 114.9(5)
C13 Zr1 C19 C15 80.4(4)
C11 Zr1 C19 C15 2.9(8)
C10 Zr1 C19 C15 157.9(6)
C2 Zr1 C19 C18 -167.6(3)
C16 Zr1 C19 C18 -77.4(4)
C4 Zr1 C19 C18 111.7(4)
C14 Zr1 C19 C18 5.6(5)
C12 Zr1 C19 C18 -74.4(5)
C15 Zr1 C19 C18 -114.9(5)
C17 Zr1 C19 C18 -37.1(3)
C13 Zr1 C19 C18 -34.5(5)
C11 Zr1 C19 C18 -112.0(7)
C10 Zr1 C19 C18 43.0(7)
C4 Zr2 C20 C21 -122.4(4)
C1 Zr2 C20 C21 128.0(4)
C2 Zr2 C20 C21 154.0(4)
C29 Zr2 C20 C21 -6.4(5)
C28 Zr2 C20 C21 21.5(5)
C26 Zr2 C20 C21 67.2(5)
C27 Zr2 C20 C21 54.0(4)
C25 Zr2 C20 C21 4.1(9)
C23 Zr2 C20 C21 -75.7(4)
C22 Zr2 C20 C21 -36.7(3)
C24 Zr2 C20 C21 -112.4(5)
C4 Zr2 C20 C24 -10.0(4)
C1 Zr2 C20 C24 -119.6(4)
C2 Zr2 C20 C24 -93.6(3)
C29 Zr2 C20 C24 105.9(4)
C28 Zr2 C20 C24 133.9(4)
C26 Zr2 C20 C24 179.6(3)
C27 Zr2 C20 C24 166.4(4)
C25 Zr2 C20 C24 116.5(7)
C23 Zr2 C20 C24 36.7(3)
C21 Zr2 C20 C24 112.4(5)
C22 Zr2 C20 C24 75.7(4)
C24 C20 C21 C22 0.5(6)
Zr2 C20 C21 C22 67.6(3)
C24 C20 C21 Zr2 -67.1(3)
C4 Zr2 C21 C22 -37.4(5)
C1 Zr2 C21 C22 -165.0(4)
C2 Zr2 C21 C22 -145.0(3)
C29 Zr2 C21 C22 60.6(4)
C28 Zr2 C21 C22 86.7(4)
C26 Zr2 C21 C22 105.8(4)
C27 Zr2 C21 C22 112.7(4)
C25 Zr2 C21 C22 67.7(4)
C23 Zr2 C21 C22 -35.9(3)
C24 Zr2 C21 C22 -75.7(4)
C4 Zr2 C21 C20 76.8(5)
C1 Zr2 C21 C20 -50.8(4)
C2 Zr2 C21 C20 -30.8(4)
C29 Zr2 C21 C20 174.9(4)
C28 Zr2 C21 C20 -159.1(5)
C26 Zr2 C21 C20 -140.0(4)
C27 Zr2 C21 C20 -133.0(4)
C25 Zr2 C21 C20 -178.1(4)
C23 Zr2 C21 C20 78.3(4)
C22 Zr2 C21 C20 114.2(5)
C24 Zr2 C21 C20 38.5(3)
C20 C21 C22 C23 -0.7(6)
Zr2 C21 C22 C23 66.8(4)
C20 C21 C22 Zr2 -67.5(3)
C4 Zr2 C22 C23 35.3(4)
C1 Zr2 C22 C23 -97.0(4)
C2 Zr2 C22 C23 -59.9(5)
C29 Zr2 C22 C23 126.0(4)
C28 Zr2 C22 C23 157.9(4)
C26 Zr2 C22 C23 146.1(5)
C27 Zr2 C22 C23 171.3(4)
C25 Zr2 C22 C23 117.2(4)
C21 Zr2 C22 C23 -115.7(5)
C24 Zr2 C22 C23 -36.6(3)
C4 Zr2 C22 C21 151.0(4)
C1 Zr2 C22 C21 18.8(4)
C2 Zr2 C22 C21 55.8(5)
C29 Zr2 C22 C21 -118.3(4)
C28 Zr2 C22 C21 -86.3(4)
C26 Zr2 C22 C21 -98.1(5)
C27 Zr2 C22 C21 -72.9(4)
C25 Zr2 C22 C21 -127.1(4)
C23 Zr2 C22 C21 115.7(5)
C24 Zr2 C22 C21 79.1(4)
C21 C22 C23 C24 0.7(6)
Zr2 C22 C23 C24 67.4(3)
C21 C22 C23 Zr2 -66.7(4)
C4 Zr2 C23 C22 -144.7(4)
C1 Zr2 C23 C22 106.0(4)
C2 Zr2 C23 C22 142.3(3)
C29 Zr2 C23 C22 -53.7(4)
C28 Zr2 C23 C22 -22.5(4)
C26 Zr2 C23 C22 -60.2(7)
C27 Zr2 C23 C22 -12.1(5)
C25 Zr2 C23 C22 -76.8(4)
C21 Zr2 C23 C22 36.5(3)
C24 Zr2 C23 C22 115.6(5)
C4 Zr2 C23 C24 99.7(3)
C1 Zr2 C23 C24 -9.6(4)
C2 Zr2 C23 C24 26.8(4)
C29 Zr2 C23 C24 -169.3(4)
C28 Zr2 C23 C24 -138.0(4)
C26 Zr2 C23 C24 -175.7(5)
C27 Zr2 C23 C24 -127.6(4)
C25 Zr2 C23 C24 167.6(3)
C21 Zr2 C23 C24 -79.1(4)
C22 Zr2 C23 C24 -115.6(5)
C22 C23 C24 C20 -0.4(6)
Zr2 C23 C24 C20 67.2(3)
C22 C23 C24 Zr2 -67.6(4)
C21 C20 C24 C23 -0.1(5)
Zr2 C20 C24 C23 -67.1(3)
C21 C20 C24 Zr2 67.1(3)
C4 Zr2 C24 C23 -75.1(3)
C1 Zr2 C24 C23 172.1(3)
C2 Zr2 C24 C23 -157.7(3)
C29 Zr2 C24 C23 13.7(5)
C28 Zr2 C24 C23 54.0(5)
C26 Zr2 C24 C23 108(5)
C27 Zr2 C24 C23 91.3(5)
C25 Zr2 C24 C23 -22.2(6)
C21 Zr2 C24 C23 75.8(4)
C22 Zr2 C24 C23 36.0(3)
C4 Zr2 C24 C20 170.9(4)
C1 Zr2 C24 C20 58.2(4)
C2 Zr2 C24 C20 88.4(4)
C29 Zr2 C24 C20 -100.2(4)
C28 Zr2 C24 C20 -60.0(5)
C26 Zr2 C24 C20 -6(5)
C27 Zr2 C24 C20 -22.6(6)
C25 Zr2 C24 C20 -136.2(5)
C23 Zr2 C24 C20 -113.9(5)
C21 Zr2 C24 C20 -38.2(3)
C22 Zr2 C24 C20 -78.0(4)
C4 Zr2 C25 C26 -129.3(5)
C1 Zr2 C25 C26 -19.2(5)
C2 Zr2 C25 C26 -50.2(5)
C29 Zr2 C25 C26 114.6(6)
C28 Zr2 C25 C26 76.9(5)
C27 Zr2 C25 C26 36.6(4)
C23 Zr2 C25 C26 163.4(5)
C21 Zr2 C25 C26 100.9(6)
C22 Zr2 C25 C26 131.5(5)
C24 Zr2 C25 C26 176.6(4)
C4 Zr2 C25 C29 116.0(5)
C1 Zr2 C25 C29 -133.8(4)
C2 Zr2 C25 C29 -164.9(4)
C28 Zr2 C25 C29 -37.7(4)
C26 Zr2 C25 C29 -114.6(6)
C27 Zr2 C25 C29 -78.1(5)
C23 Zr2 C25 C29 48.8(5)
C21 Zr2 C25 C29 -13.7(6)
C22 Zr2 C25 C29 16.9(5)
C24 Zr2 C25 C29 61.9(6)
C29 C25 C26 C27 -0.4(7)
Zr2 C25 C26 C27 -67.2(4)
C29 C25 C26 Zr2 66.9(4)
C4 Zr2 C26 C25 50.0(5)
C1 Zr2 C26 C25 162.5(5)
C2 Zr2 C26 C25 132.3(5)
C29 Zr2 C26 C25 -37.1(4)
C28 Zr2 C26 C25 -77.7(5)
C27 Zr2 C26 C25 -115.4(6)
C23 Zr2 C26 C25 -28.9(9)
C21 Zr2 C26 C25 -101.9(6)
C22 Zr2 C26 C25 -62.8(7)
C24 Zr2 C26 C25 -133(5)
C4 Zr2 C26 C27 165.4(5)
C1 Zr2 C26 C27 -82.1(5)
C2 Zr2 C26 C27 -112.3(5)
C29 Zr2 C26 C27 78.3(5)
C28 Zr2 C26 C27 37.7(4)
C25 Zr2 C26 C27 115.4(6)
C23 Zr2 C26 C27 86.5(8)
C21 Zr2 C26 C27 13.5(7)
C22 Zr2 C26 C27 52.6(7)
C24 Zr2 C26 C27 -18(5)
C25 C26 C27 C28 -0.1(7)
Zr2 C26 C27 C28 -67.5(4)
C25 C26 C27 Zr2 67.4(4)
C4 Zr2 C27 C26 -18.5(6)
C1 Zr2 C27 C26 94.2(5)
C2 Zr2 C27 C26 68.6(5)
C29 Zr2 C27 C26 -76.2(5)
C28 Zr2 C27 C26 -113.3(6)
C25 Zr2 C27 C26 -36.2(4)
C23 Zr2 C27 C26 -132.8(5)
C21 Zr2 C27 C26 -169.0(5)
C22 Zr2 C27 C26 -139.2(5)
C24 Zr2 C27 C26 178.7(4)
C4 Zr2 C27 C28 94.8(6)
C1 Zr2 C27 C28 -152.4(5)
C2 Zr2 C27 C28 -178.0(5)
C29 Zr2 C27 C28 37.1(4)
C26 Zr2 C27 C28 113.3(6)
C25 Zr2 C27 C28 77.2(5)
C23 Zr2 C27 C28 -19.5(6)
C21 Zr2 C27 C28 -55.6(5)
C22 Zr2 C27 C28 -25.9(5)
C24 Zr2 C27 C28 -67.9(6)
C26 C27 C28 C29 0.6(7)
Zr2 C27 C28 C29 -67.1(4)
C26 C27 C28 Zr2 67.7(4)
C4 Zr2 C28 C27 -108.5(5)
C1 Zr2 C28 C27 29.0(5)
C2 Zr2 C28 C27 2.5(6)
C29 Zr2 C28 C27 -114.4(6)
C26 Zr2 C28 C27 -37.4(5)
C25 Zr2 C28 C27 -77.0(5)
C23 Zr2 C28 C27 166.1(5)
C21 Zr2 C28 C27 122.7(5)
C22 Zr2 C28 C27 154.6(5)
C24 Zr2 C28 C27 140.3(5)
C4 Zr2 C28 C29 5.8(5)
C1 Zr2 C28 C29 143.4(4)
C2 Zr2 C28 C29 116.9(5)
C26 Zr2 C28 C29 77.0(5)
C27 Zr2 C28 C29 114.4(6)
C25 Zr2 C28 C29 37.4(4)
C23 Zr2 C28 C29 -79.5(4)
C21 Zr2 C28 C29 -122.9(5)
C22 Zr2 C28 C29 -91.0(5)
C24 Zr2 C28 C29 -105.4(4)
C26 C25 C29 C28 0.7(6)
Zr2 C25 C29 C28 68.0(4)
C26 C25 C29 Zr2 -67.2(4)
C27 C28 C29 C25 -0.8(6)
Zr2 C28 C29 C25 -68.2(4)
C27 C28 C29 Zr2 67.4(4)
C4 Zr2 C29 C25 -61.8(5)
C1 Zr2 C29 C25 63.5(6)
C2 Zr2 C29 C25 21.1(6)
C28 Zr2 C29 C25 113.4(6)
C26 Zr2 C29 C25 36.5(4)
C27 Zr2 C29 C25 76.4(5)
C23 Zr2 C29 C25 -139.3(5)
C21 Zr2 C29 C25 168.9(5)
C22 Zr2 C29 C25 -163.9(5)
C24 Zr2 C29 C25 -146.4(4)
C4 Zr2 C29 C28 -175.2(4)
C1 Zr2 C29 C28 -49.9(5)
C2 Zr2 C29 C28 -92.3(5)
C26 Zr2 C29 C28 -76.9(5)
C27 Zr2 C29 C28 -37.0(4)
C25 Zr2 C29 C28 -113.4(6)
C23 Zr2 C29 C28 107.3(4)
C21 Zr2 C29 C28 55.5(4)
C22 Zr2 C29 C28 82.7(4)
C24 Zr2 C29 C28 100.2(4)
C4 C3 C31 C32 -14.2(7)
Zr1 C3 C31 C32 78.1(5)
C4 C3 C31 C36 162.4(4)
Zr1 C3 C31 C36 -105.2(4)
C36 C31 C32 C33 -0.1(6)
C3 C31 C32 C33 176.6(4)
C31 C32 C33 C34 -0.3(7)
C32 C33 C34 C35 0.2(8)
C33 C34 C35 C36 0.4(8)
C34 C35 C36 C31 -0.8(7)
C32 C31 C36 C35 0.6(6)
C3 C31 C36 C35 -176.2(4)

loop_
_platon_squeeze_void_nr
_platon_squeeze_void_average_x
_platon_squeeze_void_average_y
_platon_squeeze_void_average_z
_platon_squeeze_void_volume
_platon_squeeze_void_count_electrons
_platon_squeeze_void_content
1 -0.021 0.000 0.000 205 21 ' '
